data_2210690
loop_
_publ_author_name
'Fang-Fang Jian'
'Ying Li'

_publ_section_title
;
 1-(4-Hydroxybenzylidene)-4-phenylthiosemicarbazide
;
_journal_coeditor_code KP2045
_journal_issue 10
_journal_name_full 'Acta Crystallographica Section E'
_journal_page_first o4563
_journal_page_last o4564
_journal_paper_doi 10.1107/S1600536806037573
_journal_volume 62
_journal_year 2006
_chemical_formula_iupac 'C14 H13 N3 O S'
_chemical_formula_moiety 'C14 H13 N3 O S'
_chemical_formula_sum 'C14 H13 N3 O S'
_chemical_formula_weight 271.34
_chemical_name_systematic
;
1-(4-Hydroxybenzylidene)-4-phenylthiosemicarbazide
;
_space_group_IT_number 14
_symmetry_cell_setting monoclinic
_symmetry_space_group_name_Hall '-P 2ybc'
_symmetry_space_group_name_H-M 'P 1 21/c 1'
_atom_sites_solution_hydrogens geom
_atom_sites_solution_primary direct
_atom_sites_solution_secondary difmap
_audit_creation_method SHELXL-97
_cell_angle_alpha 90.00
_cell_angle_beta 95.57(3)
_cell_angle_gamma 90.00
_cell_formula_units_Z 4
_cell_length_a 10.323(2)
_cell_length_b 12.697(3)
_cell_length_c 10.597(2)
_cell_measurement_reflns_used 25
_cell_measurement_temperature 293(2)
_cell_measurement_theta_max 14
_cell_measurement_theta_min 4
_cell_volume 1382.4(5)
_computing_cell_refinement 'CAD-4 Software'
_computing_data_collection 'CAD-4 Software (Enraf--Nonius, 1989)'
_computing_data_reduction 'NRCVAX (Gabe <i>et al.</i>,  1989)'
_computing_molecular_graphics 'SHELXTL/PC (Sheldrick, 1990)'
_computing_publication_material 'WinGX (Farrugia, 1999)'
_computing_structure_refinement 'SHELXL97 (Sheldrick, 1997)'
_computing_structure_solution 'SHELXS97 (Sheldrick, 1997)'
_diffrn_ambient_temperature 293(2)
_diffrn_measured_fraction_theta_full 0.988
_diffrn_measured_fraction_theta_max 0.988
_diffrn_measurement_device_type 'Enraf--Nonius CAD-4'
_diffrn_measurement_method '\w and \f'
_diffrn_radiation_monochromator graphite
_diffrn_radiation_source 'fine-focus sealed tube'
_diffrn_radiation_type MoK\a
_diffrn_radiation_wavelength 0.71073
_diffrn_reflns_av_R_equivalents 0.0128
_diffrn_reflns_av_sigmaI/netI 0.0331
_diffrn_reflns_limit_h_max 13
_diffrn_reflns_limit_h_min 0
_diffrn_reflns_limit_k_max 16
_diffrn_reflns_limit_k_min 0
_diffrn_reflns_limit_l_max 13
_diffrn_reflns_limit_l_min -12
_diffrn_reflns_number 3123
_diffrn_reflns_theta_full 26.95
_diffrn_reflns_theta_max 26.95
_diffrn_reflns_theta_min 1.98
_diffrn_standards_decay_% 0
_diffrn_standards_interval_count 100
_diffrn_standards_number 3
_exptl_absorpt_coefficient_mu 0.229
_exptl_absorpt_correction_T_max 0.944
_exptl_absorpt_correction_T_min 0.934
_exptl_absorpt_correction_type none
_exptl_crystal_colour yellow
_exptl_crystal_density_diffrn 1.304
_exptl_crystal_density_method 'not measured'
_exptl_crystal_description block
_exptl_crystal_F_000 568
_exptl_crystal_size_max 0.30
_exptl_crystal_size_mid 0.25
_exptl_crystal_size_min 0.25
_refine_diff_density_max 0.267
_refine_diff_density_min -0.182
_refine_ls_extinction_coef 0.0094(15)
_refine_ls_extinction_expression Fc^*^=kFc[1+0.001xFc^2^\l^3^/sin(2\q)]^-1/4^
_refine_ls_extinction_method SHELXL97
_refine_ls_goodness_of_fit_ref 1.025
_refine_ls_hydrogen_treatment constr
_refine_ls_matrix_type full
_refine_ls_number_parameters 173
_refine_ls_number_reflns 2964
_refine_ls_number_restraints 0
_refine_ls_restrained_S_all 1.025
_refine_ls_R_factor_all 0.0805
_refine_ls_R_factor_gt 0.0388
_refine_ls_shift/su_max 0.000
_refine_ls_shift/su_mean 0.000
_refine_ls_structure_factor_coef Fsqd
_refine_ls_weighting_details 'calc w=1/[\s^2^(Fo^2^)+(0.0455P)^2^+0.3594P] where P=(Fo^2^+2Fc^2^)/3'
_refine_ls_weighting_scheme calc
_refine_ls_wR_factor_gt 0.0960
_refine_ls_wR_factor_ref 0.1111
_reflns_number_gt 1914
_reflns_number_total 2999
_reflns_threshold_expression I>2\s(I)
_cod_data_source_file kp2045.cif
_cod_data_source_block I
_cod_original_sg_symbol_H-M 'P 21/c'
_cod_database_code 2210690
_cod_database_fobs_code 2210690

loop_
_symmetry_equiv_pos_as_xyz
'x, y, z'
'-x, y+1/2, -z+1/2'
'-x, -y, -z'
'x, -y-1/2, z-1/2'

loop_
_atom_site_type_symbol
_atom_site_label
_atom_site_fract_x
_atom_site_fract_y
_atom_site_fract_z
_atom_site_U_iso_or_equiv
_atom_site_adp_type
_atom_site_calc_flag
_atom_site_refinement_flags
_atom_site_occupancy
S S1 0.92149(5) 0.12920(4) 0.09171(6) 0.0571(2) Uani d . 1
O O1 1.61532(15) 0.38870(13) -0.45499(16) 0.0714(5) Uani d . 1
H H1A 1.6869 0.3605 -0.4540 0.107 Uiso calc R 1
N N1 0.97638(18) 0.28836(14) -0.06119(18) 0.0636(5) Uani d . 1
H H1B 1.0200 0.3107 -0.1209 0.076 Uiso calc R 1
N N2 1.09593(15) 0.13966(12) -0.07476(16) 0.0514(4) Uani d . 1
H H2A 1.1109 0.0740 -0.0596 0.062 Uiso calc R 1
N N3 1.16993(15) 0.19534(13) -0.15390(16) 0.0490(4) Uani d . 1
C C1 0.7756(2) 0.3881(2) -0.0892(2) 0.0701(7) Uani d . 1
H H1C 0.7558 0.3560 -0.1677 0.084 Uiso calc R 1
C C2 0.6931(3) 0.4647(2) -0.0468(3) 0.0820(8) Uani d . 1
H H2B 0.6182 0.4841 -0.0974 0.098 Uiso calc R 1
C C3 0.7219(3) 0.51114(19) 0.0685(3) 0.0781(8) Uani d . 1
H H3B 0.6670 0.5626 0.0960 0.094 Uiso calc R 1
C C4 0.8305(3) 0.4824(2) 0.1432(3) 0.0803(8) Uani d . 1
H H4A 0.8489 0.5134 0.2224 0.096 Uiso calc R 1
C C5 0.9139(2) 0.40709(19) 0.1021(2) 0.0673(6) Uani d . 1
H H5A 0.9886 0.3881 0.1531 0.081 Uiso calc R 1
C C6 0.8857(2) 0.36069(15) -0.0143(2) 0.0498(5) Uani d . 1
C C7 0.99983(19) 0.19007(15) -0.02167(19) 0.0467(5) Uani d . 1
C C8 1.27322(19) 0.15136(16) -0.18611(19) 0.0492(5) Uani d . 1
H H8A 1.2928 0.0824 -0.1615 0.059 Uiso calc R 1
C C9 1.36062(18) 0.20957(15) -0.26178(18) 0.0454(5) Uani d . 1
C C10 1.32280(19) 0.30501(16) -0.32061(19) 0.0500(5) Uani d . 1
H H10A 1.2383 0.3294 -0.3170 0.060 Uiso calc R 1
C C11 1.4086(2) 0.36323(17) -0.3836(2) 0.0551(5) Uani d . 1
H H11A 1.3824 0.4271 -0.4207 0.066 Uiso calc R 1
C C12 1.5347(2) 0.32671(17) -0.3917(2) 0.0507(5) Uani d . 1
C C13 1.57300(19) 0.23157(16) -0.3364(2) 0.0546(5) Uani d . 1
H H13A 1.6567 0.2064 -0.3427 0.066 Uiso calc R 1
C C14 1.4868(2) 0.17379(16) -0.2716(2) 0.0528(5) Uani d . 1
H H14A 1.5136 0.1102 -0.2341 0.063 Uiso calc R 1

loop_
_atom_site_aniso_label
_atom_site_aniso_U_11
_atom_site_aniso_U_22
_atom_site_aniso_U_33
_atom_site_aniso_U_12
_atom_site_aniso_U_13
_atom_site_aniso_U_23
S1 0.0596(3) 0.0458(3) 0.0703(4) 0.0035(3) 0.0286(3) 0.0097(3)
O1 0.0598(9) 0.0641(10) 0.0940(12) -0.0041(8) 0.0268(9) 0.0179(9)
N1 0.0745(12) 0.0437(10) 0.0796(13) 0.0129(9) 0.0422(11) 0.0144(9)
N2 0.0517(10) 0.0381(9) 0.0679(12) 0.0038(7) 0.0241(8) 0.0059(8)
N3 0.0488(10) 0.0439(9) 0.0571(10) -0.0011(7) 0.0190(8) 0.0011(8)
C1 0.0753(16) 0.0779(17) 0.0582(14) 0.0111(13) 0.0121(12) 0.0029(12)
C2 0.0697(16) 0.0888(19) 0.0883(19) 0.0286(15) 0.0125(15) 0.0238(17)
C3 0.0829(19) 0.0482(14) 0.108(2) 0.0170(13) 0.0340(17) 0.0000(14)
C4 0.0833(18) 0.0631(16) 0.096(2) -0.0027(14) 0.0177(17) -0.0301(15)
C5 0.0556(13) 0.0652(14) 0.0808(17) 0.0032(11) 0.0052(12) -0.0074(13)
C6 0.0547(12) 0.0371(10) 0.0609(13) 0.0046(9) 0.0218(10) 0.0069(9)
C7 0.0450(10) 0.0399(10) 0.0568(12) 0.0005(8) 0.0136(9) 0.0001(9)
C8 0.0507(11) 0.0430(11) 0.0557(12) 0.0041(9) 0.0147(9) -0.0002(9)
C9 0.0470(11) 0.0419(10) 0.0489(11) 0.0021(8) 0.0132(9) -0.0042(9)
C10 0.0437(11) 0.0517(12) 0.0557(12) 0.0074(9) 0.0100(9) 0.0024(10)
C11 0.0545(12) 0.0506(12) 0.0606(13) 0.0066(10) 0.0067(10) 0.0092(10)
C12 0.0495(11) 0.0496(12) 0.0544(12) -0.0064(9) 0.0120(9) -0.0009(10)
C13 0.0425(11) 0.0492(12) 0.0743(15) 0.0048(9) 0.0156(10) -0.0031(11)
C14 0.0530(12) 0.0403(10) 0.0670(14) 0.0086(9) 0.0152(10) 0.0010(10)

loop_
_atom_type_symbol
_atom_type_description
_atom_type_scat_dispersion_real
_atom_type_scat_dispersion_imag
_atom_type_scat_source
C C 0.0033 0.0016 'International Tables Vol C Tables 4.2.6.8 and 6.1.1.4'
H H 0.0000 0.0000 'International Tables Vol C Tables 4.2.6.8 and 6.1.1.4'
N N 0.0061 0.0033 'International Tables Vol C Tables 4.2.6.8 and 6.1.1.4'
O O 0.0106 0.0060 'International Tables Vol C Tables 4.2.6.8 and 6.1.1.4'
S S 0.1246 0.1234 'International Tables Vol C Tables 4.2.6.8 and 6.1.1.4'

loop_
_geom_angle_atom_site_label_1
_geom_angle_atom_site_label_2
_geom_angle_atom_site_label_3
_geom_angle
_geom_angle_publ_flag
C12 O1 H1A 109.5 ?
C7 N1 C6 126.61(17) yes
C7 N1 H1B 116.7 ?
C6 N1 H1B 116.7 ?
C7 N2 N3 118.85(16) yes
C7 N2 H2A 120.6 ?
N3 N2 H2A 120.6 ?
C8 N3 N2 117.56(16) yes
C6 C1 C2 119.3(2) ?
C6 C1 H1C 120.3 ?
C2 C1 H1C 120.3 ?
C3 C2 C1 120.2(2) ?
C3 C2 H2B 119.9 ?
C1 C2 H2B 119.9 ?
C4 C3 C2 120.1(2) ?
C4 C3 H3B 119.9 ?
C2 C3 H3B 119.9 ?
C3 C4 C5 120.4(3) ?
C3 C4 H4A 119.8 ?
C5 C4 H4A 119.8 ?
C6 C5 C4 119.7(2) ?
C6 C5 H5A 120.2 ?
C4 C5 H5A 120.2 ?
C1 C6 C5 120.3(2) ?
C1 C6 N1 119.7(2) yes
C5 C6 N1 119.9(2) yes
N1 C7 N2 115.62(17) yes
N1 C7 S1 124.39(15) yes
N2 C7 S1 119.95(15) yes
N3 C8 C9 119.98(18) yes
N3 C8 H8A 120.0 ?
C9 C8 H8A 120.0 ?
C14 C9 C10 118.10(18) ?
C14 C9 C8 120.45(18) ?
C10 C9 C8 121.37(17) ?
C11 C10 C9 121.07(18) ?
C11 C10 H10A 119.5 ?
C9 C10 H10A 119.5 ?
C10 C11 C12 120.1(2) ?
C10 C11 H11A 120.0 ?
C12 C11 H11A 120.0 ?
O1 C12 C13 123.20(18) yes
O1 C12 C11 117.11(19) yes
C13 C12 C11 119.69(19) ?
C12 C13 C14 120.09(18) ?
C12 C13 H13A 120.0 ?
C14 C13 H13A 120.0 ?
C13 C14 C9 120.96(19) ?
C13 C14 H14A 119.5 ?
C9 C14 H14A 119.5 ?

loop_
_geom_bond_atom_site_label_1
_geom_bond_atom_site_label_2
_geom_bond_distance
_geom_bond_publ_flag
S1 C7 1.6980(19) yes
O1 C12 1.368(2) yes
O1 H1A 0.8200 ?
N1 C7 1.331(3) yes
N1 C6 1.434(2) yes
N1 H1B 0.8600 ?
N2 C7 1.349(2) yes
N2 N3 1.382(2) yes
N2 H2A 0.8600 ?
N3 C8 1.279(2) yes
C1 C6 1.367(3) ?
C1 C2 1.395(3) ?
C1 H1C 0.9300 ?
C2 C3 1.363(4) ?
C2 H2B 0.9300 ?
C3 C4 1.358(4) ?
C3 H3B 0.9300 ?
C4 C5 1.385(3) ?
C4 H4A 0.9300 ?
C5 C6 1.372(3) ?
C5 H5A 0.9300 ?
C8 C9 1.464(3) ?
C8 H8A 0.9300 ?
C9 C14 1.393(3) ?
C9 C10 1.401(3) ?
C10 C11 1.375(3) ?
C10 H10A 0.9300 ?
C11 C12 1.392(3) ?
C11 H11A 0.9300 ?
C12 C13 1.384(3) ?
C13 C14 1.386(3) ?
C13 H13A 0.9300 ?
C14 H14A 0.9300 ?

loop_
_geom_hbond_atom_site_label_D
_geom_hbond_atom_site_label_H
_geom_hbond_atom_site_label_A
_geom_hbond_site_symmetry_A
_geom_hbond_distance_DH
_geom_hbond_distance_HA
_geom_hbond_distance_DA
_geom_hbond_angle_DHA
_geom_hbond_publ_flag
O1 H1A S1 4_665 0.82 2.43 3.159(3) 149 yes
N1 H1B N3 ? 0.86 2.18 2.594(2) 109 yes
N2 H2A S1 3_755 0.86 2.62 3.422(2) 156 yes

loop_
_geom_torsion_atom_site_label_1
_geom_torsion_atom_site_label_2
_geom_torsion_atom_site_label_3
_geom_torsion_atom_site_label_4
_geom_torsion
C7 N2 N3 C8 168.66(19)
C6 C1 C2 C3 -0.4(4)
C1 C2 C3 C4 -0.6(4)
C2 C3 C4 C5 1.1(4)
C3 C4 C5 C6 -0.6(4)
C2 C1 C6 C5 0.9(4)
C2 C1 C6 N1 -175.0(2)
C4 C5 C6 C1 -0.4(4)
C4 C5 C6 N1 175.5(2)
C7 N1 C6 C1 -110.3(3)
C7 N1 C6 C5 73.9(3)
C6 N1 C7 N2 -175.8(2)
C6 N1 C7 S1 1.9(3)
N3 N2 C7 N1 6.5(3)
N3 N2 C7 S1 -171.34(14)
N2 N3 C8 C9 -175.35(17)
N3 C8 C9 C14 164.3(2)
N3 C8 C9 C10 -12.3(3)
C14 C9 C10 C11 -1.6(3)
C8 C9 C10 C11 175.07(19)
C9 C10 C11 C12 1.2(3)
C10 C11 C12 O1 -179.63(19)
C10 C11 C12 C13 0.1(3)
O1 C12 C13 C14 178.76(19)
C11 C12 C13 C14 -1.0(3)
C12 C13 C14 C9 0.5(3)
C10 C9 C14 C13 0.8(3)
C8 C9 C14 C13 -175.96(19)

loop_
_cod_related_entry_id
_cod_related_entry_database
_cod_related_entry_code
1 ChemSpider 12625800
